data_2020940
loop_
_publ_author_name
'Sivanesan, Dharmalingam'
'Youn, Min Hye'
'Park, Ki Tae'
'Kim, Hak Joo'
'Grace, Andrews Nirmala'
'Jeong, Soon Kwan'

_publ_section_title
;
 Mono- and dinuclear Cu^II^ complexes of the benzyldipicolylamine (BDPA)
 ligand: crystal structure, synthesis and characterization
;
_journal_coeditor_code FP3041
_journal_issue 11
_journal_name_full 'Acta Crystallographica Section C'
_journal_page_first 1024
_journal_page_last 1029
_journal_paper_doi 10.1107/S2053229617012785
_journal_volume 73
_journal_year 2017
_chemical_formula_iupac '[Cu2 (C F3 O3 S)4 (C19 H19 N3)2]'
_chemical_formula_moiety 'C42 H38 Cu2 F12 N6 O12 S4'
_chemical_formula_sum 'C42 H38 Cu2 F12 N6 O12 S4'
_chemical_formula_weight 1302.12
_chemical_name_common 'Cu dimer'
_chemical_name_systematic
Bis(\m-trifluoromethanesulfonato-\k^2^<i>O</i>:<i>O</i>')bis[(benzyldipicolylamine-\k^3^<i>N</i>,<i>N</i>',<i>N</i>'')(trifluoromethanesulfonato-\k<i>O</i>)copper(II)]
_space_group_IT_number 2
_symmetry_cell_setting triclinic
_symmetry_space_group_name_Hall '-P 1'
_symmetry_space_group_name_H-M 'P -1'
_atom_sites_solution_hydrogens geom
_atom_sites_solution_primary direct
_atom_sites_solution_secondary difmap
_audit_creation_method SHELXL-97
_cell_angle_alpha 103.3570(10)
_cell_angle_beta 94.1150(10)
_cell_angle_gamma 102.7420(10)
_cell_formula_units_Z 1
_cell_length_a 8.8793(5)
_cell_length_b 10.5542(6)
_cell_length_c 14.1620(8)
_cell_measurement_reflns_used 3859
_cell_measurement_temperature 273(2)
_cell_measurement_theta_max 28.24
_cell_measurement_theta_min 2.73
_cell_volume 1248.90(12)
_computing_cell_refinement
;
<i>SAINT</i>  (Bruker, 2000)
;
_computing_data_collection
;
<i>SMART</i>  (Bruker, 2000)
;
_computing_data_reduction
;
<i>SAINT</i>  (Bruker, 2000)
;
_computing_molecular_graphics
;
SHELXTL (Sheldrick, 2008)
;
_computing_publication_material
;
SHELXTL (Sheldrick, 2008)
;
_computing_structure_refinement
;
<i>SHELXL-97</i> (Sheldrick, 2008)
;
_computing_structure_solution
;
<i>SHELXS-97</i> (Sheldrick, 2008)
;
_diffrn_ambient_temperature 273(2)
_diffrn_measured_fraction_theta_full 0.983
_diffrn_measured_fraction_theta_max 0.983
_diffrn_measurement_device_type 'Bruker SMART CCD area-detector'
_diffrn_measurement_method '\f and \w'
_diffrn_radiation_monochromator graphite
_diffrn_radiation_source 'fine-focus sealed tube'
_diffrn_radiation_type MoK\a
_diffrn_radiation_wavelength 0.71073
_diffrn_reflns_av_R_equivalents 0.0248
_diffrn_reflns_av_sigmaI/netI 0.0559
_diffrn_reflns_limit_h_max 11
_diffrn_reflns_limit_h_min -11
_diffrn_reflns_limit_k_max 10
_diffrn_reflns_limit_k_min -13
_diffrn_reflns_limit_l_max 18
_diffrn_reflns_limit_l_min -18
_diffrn_reflns_number 9293
_diffrn_reflns_theta_full 28.29
_diffrn_reflns_theta_max 28.29
_diffrn_reflns_theta_min 1.49
_exptl_absorpt_coefficient_mu 1.131
_exptl_absorpt_correction_T_max 0.8398
_exptl_absorpt_correction_T_min 0.7067
_exptl_absorpt_correction_type multi-scan
_exptl_absorpt_process_details
;
(SADABS; Bruker, 2000)
;
_exptl_crystal_colour blue
_exptl_crystal_density_diffrn 1.731
_exptl_crystal_density_method 'not measured'
_exptl_crystal_description block
_exptl_crystal_F_000 658
_exptl_crystal_size_max 0.33
_exptl_crystal_size_mid 0.22
_exptl_crystal_size_min 0.16
_refine_diff_density_max 1.523
_refine_diff_density_min -2.476
_refine_ls_extinction_method none
_refine_ls_goodness_of_fit_ref 1.161
_refine_ls_hydrogen_treatment mixed
_refine_ls_matrix_type full
_refine_ls_number_parameters 352
_refine_ls_number_reflns 6086
_refine_ls_number_restraints 0
_refine_ls_restrained_S_all 1.161
_refine_ls_R_factor_all 0.1293
_refine_ls_R_factor_gt 0.0717
_refine_ls_shift/su_max 0.000
_refine_ls_shift/su_mean 0.000
_refine_ls_structure_factor_coef Fsqd
_refine_ls_weighting_details 'calc w = 1/[\s^2^(Fo^2^)+(0.0728P)^2^+10.1901P] where P=(Fo^2^+2Fc^2^)/3'
_refine_ls_weighting_scheme calc
_refine_ls_wR_factor_gt 0.1595
_refine_ls_wR_factor_ref 0.2585
_reflns_number_gt 4109
_reflns_number_total 6086
_reflns_threshold_expression I>2\s(I)
_cod_data_source_file fp3041sup1.cif
_cod_data_source_block II
_cod_original_sg_symbol_H-M P-1
_cod_database_code 2020940

loop_
_symmetry_equiv_pos_as_xyz
'x, y, z'
'-x, -y, -z'

loop_
_atom_site_type_symbol
_atom_site_label
_atom_site_fract_x
_atom_site_fract_y
_atom_site_fract_z
_atom_site_U_iso_or_equiv
_atom_site_adp_type
_atom_site_calc_flag
_atom_site_refinement_flags
_atom_site_occupancy
_atom_site_symmetry_multiplicity
Cu Cu1 0.53776(10) -0.04467(8) 0.68715(6) 0.0336(3) Uani d . 1 1
N N1 0.6323(7) -0.2005(5) 0.6661(4) 0.0317(12) Uani d . 1 1
N N2 0.4854(7) 0.1285(6) 0.7313(4) 0.0348(13) Uani d . 1 1
N N3 0.7136(6) 0.0320(6) 0.7993(4) 0.0297(12) Uani d . 1 1
C C1 0.6124(9) -0.3014(8) 0.5847(6) 0.0432(17) Uani d . 1 1
H H1 0.5523 -0.2989 0.5289 0.052 Uiso calc R 1 1
C C2 0.6782(9) -0.4073(8) 0.5822(7) 0.049(2) Uani d . 1 1
H H2 0.6621 -0.4764 0.5254 0.059 Uiso calc R 1 1
C C3 0.7692(9) -0.4112(8) 0.6646(7) 0.052(2) Uani d . 1 1
H H3 0.8124 -0.4838 0.6647 0.062 Uiso calc R 1 1
C C4 0.7945(9) -0.3049(8) 0.7466(6) 0.0446(18) Uani d . 1 1
H H4 0.8582 -0.3038 0.8020 0.054 Uiso calc R 1 1
C C5 0.7259(8) -0.2022(7) 0.7462(5) 0.0347(15) Uani d . 1 1
C C6 0.7397(9) -0.0843(7) 0.8333(5) 0.0366(15) Uani d . 1 1
H H6A 0.6634 -0.1081 0.8760 0.044 Uiso calc R 1 1
H H6B 0.8426 -0.0615 0.8702 0.044 Uiso calc R 1 1
C C7 0.6546(8) 0.1268(8) 0.8735(5) 0.0366(15) Uani d . 1 1
H H7A 0.7411 0.1894 0.9182 0.044 Uiso calc R 1 1
H H7B 0.5876 0.0777 0.9110 0.044 Uiso calc R 1 1
C C8 0.5639(8) 0.2029(7) 0.8215(5) 0.0312(14) Uani d . 1 1
C C9 0.5518(9) 0.3295(8) 0.8604(6) 0.0422(17) Uani d . 1 1
H H9 0.6073 0.3782 0.9209 0.051 Uiso calc R 1 1
C C10 0.4567(10) 0.3864(8) 0.8099(6) 0.0474(19) Uani d . 1 1
H H10 0.4477 0.4734 0.8358 0.057 Uiso calc R 1 1
C C11 0.3760(10) 0.3116(8) 0.7210(6) 0.0458(18) Uani d . 1 1
H H11 0.3102 0.3469 0.6861 0.055 Uiso calc R 1 1
C C12 0.3937(9) 0.1830(7) 0.6836(6) 0.0383(16) Uani d . 1 1
H H12 0.3394 0.1333 0.6230 0.046 Uiso calc R 1 1
C C13 0.8563(8) 0.1022(7) 0.7620(5) 0.0346(15) Uani d . 1 1
H H13A 0.8870 0.0367 0.7118 0.041 Uiso calc R 1 1
H H13B 0.8284 0.1687 0.7315 0.041 Uiso calc R 1 1
C C14 0.9936(8) 0.1705(7) 0.8390(5) 0.0330(14) Uani d . 1 1
C C15 1.1037(9) 0.1011(8) 0.8615(5) 0.0387(16) Uani d . 1 1
H H15 1.0944 0.0129 0.8268 0.046 Uiso calc R 1 1
C C16 1.2250(9) 0.1637(10) 0.9350(6) 0.0471(19) Uani d . 1 1
H H16 1.2968 0.1167 0.9498 0.057 Uiso calc R 1 1
C C17 1.2425(10) 0.2934(10) 0.9867(6) 0.054(2) Uani d . 1 1
H H17 1.3240 0.3335 1.0372 0.065 Uiso calc R 1 1
C C18 1.1369(10) 0.3654(9) 0.9634(7) 0.055(2) Uani d . 1 1
H H18 1.1483 0.4543 0.9973 0.065 Uiso calc R 1 1
C C19 1.0152(9) 0.3026(8) 0.8891(6) 0.0451(18) Uani d . 1 1
H H19 0.9462 0.3511 0.8725 0.054 Uiso calc R 1 1
S S2 0.2877(2) -0.14702(18) 0.48529(12) 0.0348(4) Uani d . 1 1
O O1 0.3536(6) -0.1334(5) 0.5855(4) 0.0395(12) Uani d . 1 1
O O2 0.3152(7) -0.0226(5) 0.4563(4) 0.0420(12) Uani d . 1 1
O O3 0.3108(8) -0.2602(6) 0.4157(4) 0.0530(15) Uani d . 1 1
C C20 0.0783(10) -0.1903(11) 0.4939(6) 0.058(2) Uani d . 1 1
F F1 0.0413(7) -0.1110(8) 0.5697(5) 0.091(2) Uani d . 1 1
F F2 -0.0025(6) -0.1827(8) 0.4137(5) 0.089(2) Uani d . 1 1
F F3 0.0329(7) -0.3163(7) 0.5020(5) 0.085(2) Uani d . 1 1
S S3 0.2994(2) 0.7737(2) 0.84985(14) 0.0389(4) Uani d . 1 1
O O4 0.3741(7) 0.8804(5) 0.8071(4) 0.0463(13) Uani d . 1 1
O O5 0.4063(7) 0.7232(7) 0.9030(4) 0.0568(16) Uani d . 1 1
O O6 0.1665(7) 0.7965(6) 0.8955(4) 0.0525(15) Uani d . 1 1
C C21 0.2200(8) 0.6361(9) 0.7429(6) 0.0428(18) Uani d . 1 1
F F4 0.1218(6) 0.6691(6) 0.6824(4) 0.0634(14) Uani d . 1 1
F F5 0.1395(7) 0.5273(5) 0.7669(4) 0.0686(16) Uani d . 1 1
F F6 0.3303(7) 0.5983(5) 0.6925(4) 0.0617(14) Uani d . 1 1

loop_
_atom_site_aniso_label
_atom_site_aniso_U_11
_atom_site_aniso_U_22
_atom_site_aniso_U_33
_atom_site_aniso_U_12
_atom_site_aniso_U_13
_atom_site_aniso_U_23
Cu1 0.0348(5) 0.0315(5) 0.0306(4) 0.0087(3) -0.0046(3) 0.0027(3)
N1 0.034(3) 0.023(3) 0.030(3) 0.007(2) 0.000(2) -0.009(2)
N2 0.037(3) 0.039(3) 0.027(3) 0.006(2) 0.000(2) 0.009(2)
N3 0.026(3) 0.033(3) 0.022(3) 0.006(2) -0.005(2) -0.006(2)
C1 0.042(4) 0.040(4) 0.045(4) 0.009(3) 0.001(3) 0.007(3)
C2 0.039(4) 0.036(4) 0.060(5) 0.008(3) -0.004(4) -0.008(4)
C3 0.039(4) 0.034(4) 0.078(6) 0.011(3) -0.001(4) 0.005(4)
C4 0.042(4) 0.039(4) 0.053(5) 0.012(3) -0.007(3) 0.014(3)
C5 0.026(3) 0.034(4) 0.041(4) 0.004(3) -0.002(3) 0.009(3)
C6 0.038(4) 0.038(4) 0.038(4) 0.009(3) 0.000(3) 0.017(3)
C7 0.031(3) 0.050(4) 0.026(3) 0.006(3) -0.002(3) 0.009(3)
C8 0.034(3) 0.030(3) 0.024(3) 0.004(3) 0.004(3) 0.000(2)
C9 0.038(4) 0.041(4) 0.040(4) 0.008(3) 0.004(3) -0.001(3)
C10 0.051(5) 0.035(4) 0.055(5) 0.015(3) 0.000(4) 0.008(3)
C11 0.051(5) 0.039(4) 0.045(4) 0.015(4) 0.000(4) 0.006(3)
C12 0.040(4) 0.033(4) 0.047(4) 0.021(3) -0.004(3) 0.011(3)
C13 0.038(4) 0.042(4) 0.024(3) 0.014(3) -0.003(3) 0.007(3)
C14 0.035(3) 0.029(3) 0.031(3) 0.005(3) 0.003(3) 0.004(3)
C15 0.039(4) 0.044(4) 0.038(4) 0.017(3) 0.008(3) 0.012(3)
C16 0.028(4) 0.073(6) 0.043(4) 0.014(4) 0.001(3) 0.021(4)
C17 0.037(4) 0.070(6) 0.040(4) -0.002(4) 0.000(3) 0.001(4)
C18 0.043(5) 0.048(5) 0.061(5) 0.009(4) 0.003(4) -0.007(4)
C19 0.036(4) 0.044(4) 0.048(4) 0.006(3) -0.004(3) 0.004(3)
S2 0.0354(9) 0.0364(9) 0.0288(8) 0.0059(7) -0.0021(6) 0.0055(7)
O1 0.031(3) 0.046(3) 0.035(3) -0.001(2) -0.012(2) 0.012(2)
O2 0.056(3) 0.039(3) 0.033(3) 0.017(2) -0.005(2) 0.012(2)
O3 0.072(4) 0.036(3) 0.042(3) 0.009(3) 0.004(3) -0.002(2)
C20 0.042(5) 0.085(7) 0.042(5) 0.005(5) -0.013(4) 0.022(5)
F1 0.064(4) 0.148(7) 0.075(4) 0.048(4) 0.027(3) 0.029(4)
F2 0.041(3) 0.159(7) 0.072(4) 0.003(3) -0.011(3) 0.065(4)
F3 0.067(4) 0.099(5) 0.077(4) -0.023(3) -0.009(3) 0.047(4)
S3 0.0370(9) 0.0432(10) 0.0358(9) 0.0098(8) 0.0006(7) 0.0102(8)
O4 0.048(3) 0.038(3) 0.049(3) 0.002(2) 0.006(3) 0.012(2)
O5 0.050(3) 0.077(4) 0.050(3) 0.025(3) -0.008(3) 0.025(3)
O6 0.046(3) 0.065(4) 0.051(3) 0.020(3) 0.017(3) 0.016(3)
C21 0.029(4) 0.055(5) 0.045(4) 0.001(3) 0.005(3) 0.022(4)
F4 0.056(3) 0.075(4) 0.054(3) 0.007(3) -0.014(2) 0.022(3)
F5 0.078(4) 0.045(3) 0.079(4) -0.002(3) 0.016(3) 0.024(3)
F6 0.068(3) 0.052(3) 0.062(3) 0.015(3) 0.023(3) 0.005(2)

loop_
_atom_type_symbol
_atom_type_description
_atom_type_scat_dispersion_real
_atom_type_scat_dispersion_imag
_atom_type_scat_source
C C 0.0033 0.0016 'International Tables Vol C Tables 4.2.6.8 and 6.1.1.4'
H H 0.0000 0.0000 'International Tables Vol C Tables 4.2.6.8 and 6.1.1.4'
N N 0.0061 0.0033 'International Tables Vol C Tables 4.2.6.8 and 6.1.1.4'
O O 0.0106 0.0060 'International Tables Vol C Tables 4.2.6.8 and 6.1.1.4'
F F 0.0171 0.0103 'International Tables Vol C Tables 4.2.6.8 and 6.1.1.4'
S S 0.1246 0.1234 'International Tables Vol C Tables 4.2.6.8 and 6.1.1.4'
Cu Cu 0.3201 1.2651 'International Tables Vol C Tables 4.2.6.8 and 6.1.1.4'

loop_
_geom_angle_atom_site_label_1
_geom_angle_atom_site_label_2
_geom_angle_atom_site_label_3
_geom_angle
_geom_angle_publ_flag
N2 Cu1 N1 166.8(2) y
N2 Cu1 O1 97.7(2) y
N1 Cu1 O1 95.5(2) y
N2 Cu1 N3 84.3(2) y
N1 Cu1 N3 82.5(2) y
O1 Cu1 N3 173.7(2) y
C1 N1 C5 118.8(6) y
C1 N1 Cu1 127.8(5) y
C5 N1 Cu1 113.4(4) ?
C12 N2 C8 118.3(6) ?
C12 N2 Cu1 128.3(5) ?
C8 N2 Cu1 113.3(5) ?
C6 N3 C7 112.9(5) ?
C6 N3 C13 111.9(5) ?
C7 N3 C13 112.0(5) ?
C6 N3 Cu1 105.4(4) ?
C7 N3 Cu1 105.1(4) ?
C13 N3 Cu1 108.9(4) ?
N1 C1 C2 121.5(7) ?
C1 C2 C3 119.6(8) ?
C4 C3 C2 118.6(7) ?
C5 C4 C3 119.8(7) ?
C4 C5 N1 121.5(7) ?
C4 C5 C6 124.1(7) ?
N1 C5 C6 114.3(6) ?
N3 C6 C5 109.6(6) ?
N3 C7 C8 109.0(5) ?
C9 C8 N2 121.7(7) ?
C9 C8 C7 124.4(6) ?
N2 C8 C7 113.9(6) ?
C8 C9 C10 119.9(7) ?
C11 C10 C9 118.6(7) ?
C10 C11 C12 119.4(7) ?
N2 C12 C11 122.2(7) ?
C14 C13 N3 114.6(5) ?
C19 C14 C15 118.3(7) ?
C19 C14 C13 120.9(7) ?
C15 C14 C13 120.8(6) ?
C16 C15 C14 119.9(7) ?
C17 C16 C15 121.4(8) ?
C16 C17 C18 119.5(8) ?
C19 C18 C17 119.1(8) ?
C14 C19 C18 121.7(8) ?
O3 S2 O2 116.0(3) ?
O3 S2 O1 114.4(3) ?
O2 S2 O1 114.0(3) ?
O3 S2 C20 103.9(4) ?
O2 S2 C20 104.9(4) ?
O1 S2 C20 101.5(3) ?
S2 O1 Cu1 144.8(3) ?
F1 C20 F2 108.4(9) ?
F1 C20 F3 107.9(8) ?
F2 C20 F3 107.3(8) ?
F1 C20 S2 112.1(6) ?
F2 C20 S2 110.5(7) ?
F3 C20 S2 110.4(7) ?
O6 S3 O5 115.9(4) ?
O6 S3 O4 114.5(4) ?
O5 S3 O4 114.0(4) ?
O6 S3 C21 104.2(4) ?
O5 S3 C21 103.5(4) ?
O4 S3 C21 102.4(3) ?
F6 C21 F4 107.7(7) ?
F6 C21 F5 106.9(7) ?
F4 C21 F5 106.6(6) ?
F6 C21 S3 112.2(5) ?
F4 C21 S3 111.3(6) ?
F5 C21 S3 111.7(6) ?

loop_
_geom_bond_atom_site_label_1
_geom_bond_atom_site_label_2
_geom_bond_distance
_geom_bond_publ_flag
Cu1 O1 1.997(5) y
Cu1 N1 1.979(5) y
Cu1 N2 1.959(6) y
Cu1 N3 2.027(5) y
N1 C1 1.347(9) ?
N1 C5 1.364(9) ?
N2 C12 1.326(8) ?
N2 C8 1.379(8) ?
N3 C6 1.475(9) ?
N3 C7 1.485(9) ?
N3 C13 1.516(9) ?
C1 C2 1.366(11) ?
C2 C3 1.385(12) ?
C3 C4 1.381(12) ?
C4 C5 1.357(10) ?
C5 C6 1.512(10) ?
C7 C8 1.519(10) ?
C8 C9 1.353(10) ?
C9 C10 1.386(11) ?
C10 C11 1.373(11) ?
C11 C12 1.386(10) ?
C13 C14 1.501(9) ?
C14 C19 1.374(10) ?
C14 C15 1.405(10) ?
C15 C16 1.374(11) ?
C16 C17 1.364(13) ?
C17 C18 1.397(13) ?
C18 C19 1.383(11) ?
S2 O3 1.426(6) ?
S2 O2 1.440(5) ?
S2 O1 1.458(5) ?
S2 C20 1.834(9) ?
C20 F1 1.311(12) ?
C20 F2 1.328(9) ?
C20 F3 1.336(12) ?
S3 O6 1.426(6) ?
S3 O5 1.434(6) ?
S3 O4 1.455(6) ?
S3 C21 1.811(9) ?
C21 F6 1.330(9) ?
C21 F4 1.334(9) ?
C21 F5 1.341(9) ?

loop_
_geom_hbond_atom_site_label_D
_geom_hbond_atom_site_label_H
_geom_hbond_atom_site_label_A
_geom_hbond_site_symmetry_A
_geom_hbond_distance_DH
_geom_hbond_distance_HA
_geom_hbond_distance_DA
_geom_hbond_angle_DHA
C10 H10 O5 1_545 0.93 2.704 3.633 176
C3 H3 O3 2_666 0.93 2.625 3.286 128
C11 H11 F6 1_545 0.93 2.600 3.251 127
